data_8104934
loop_
_publ_author_name
'Luan, Ming-Zhu'
'Wang, Hui-Yun'
'Zhang, Mei'
'Song, Jia'
'Xu, Yang-Rong'
'Zhao, Feng-Lan'
'Meng, Qing-Guo'

_publ_section_title
;
 Crystal structure of
 (E)-2-(4-fluoro-2-(trifluoromethyl)benzylidene)-7-methoxy-3,4-dihydronaphthalen-1(2H)-one,
 C19H14F4O2
;
_journal_issue 1
_journal_name_full 'Zeitschrift f\"ur Kristallographie - New Crystal Structures'
_journal_page_first 245
_journal_page_last 247
_journal_paper_doi 10.1515/ncrs-2020-0484
_journal_volume 236
_journal_year 2021
_chemical_formula_moiety 'C19 H14 F4 O2'
_chemical_formula_sum 'C19 H14 F4 O2'
_chemical_formula_weight 350.30
_space_group_crystal_system monoclinic
_space_group_IT_number 15
_space_group_name_Hall '-C 2yc'
_space_group_name_H-M_alt 'C 1 2/c 1'
_atom_sites_solution_hydrogens geom
_cell_angle_alpha 90
_cell_angle_beta 123.031(7)
_cell_angle_gamma 90
_cell_formula_units_Z 8
_cell_length_a 17.1519(13)
_cell_length_b 13.9810(8)
_cell_length_c 15.2299(9)
_cell_measurement_reflns_used 3245
_cell_measurement_temperature 100.00(10)
_cell_measurement_theta_max 28.9260
_cell_measurement_theta_min 2.8410
_cell_volume 3061.9(4)
_computing_cell_refinement 'CrysAlisPro 1.171.38.43f (Rigaku OD, 2017)'
_computing_data_collection 'CrysAlisPro 1.171.38.43f (Rigaku OD, 2017)'
_computing_data_reduction 'CrysAlisPro 1.171.38.43f (Rigaku OD, 2017)'
_computing_molecular_graphics 'Bruker SHELXTL'
_computing_publication_material 'Bruker SHELXTL'
_computing_structure_refinement 'SHELXL-2017/1 (Sheldrick, 2017)'
_computing_structure_solution 'SHELXL-2017/1 (Sheldrick, 2017)'
_diffrn_ambient_temperature 100.00(10)
_diffrn_detector_area_resol_mean 5.2684
_diffrn_measured_fraction_theta_full 1.000
_diffrn_measured_fraction_theta_max 1.000
_diffrn_measurement_device_type 'SuperNova, Dual, Cu at zero, AtlasS2'
_diffrn_measurement_method 'four-circle diffractometer'
_diffrn_radiation_type MoK\a
_diffrn_radiation_wavelength 0.71073
_diffrn_reflns_av_R_equivalents 0.0265
_diffrn_reflns_av_unetI/netI 0.0333
_diffrn_reflns_Laue_measured_fraction_full 1.000
_diffrn_reflns_Laue_measured_fraction_max 1.000
_diffrn_reflns_limit_h_max 20
_diffrn_reflns_limit_h_min -20
_diffrn_reflns_limit_k_max 13
_diffrn_reflns_limit_k_min -16
_diffrn_reflns_limit_l_max 18
_diffrn_reflns_limit_l_min -14
_diffrn_reflns_number 7328
_diffrn_reflns_point_group_measured_fraction_full 1.000
_diffrn_reflns_point_group_measured_fraction_max 1.000
_diffrn_reflns_theta_full 25.242
_diffrn_reflns_theta_max 25.500
_diffrn_reflns_theta_min 2.032
_diffrn_source 'micro-focus sealed X-ray tube'
_exptl_absorpt_coefficient_mu 0.130
_exptl_absorpt_correction_T_max 1.00000
_exptl_absorpt_correction_T_min 0.72737
_exptl_absorpt_correction_type multi-scan
_exptl_absorpt_process_details
;
CrysAlisPro 1.171.38.43f (Rigaku Oxford Diffraction, 2015)
Empirical absorption correction using spherical harmonics,
 implemented in SCALE3 ABSPACK scaling algorithm.
;
_exptl_crystal_colour colourless
_exptl_crystal_density_diffrn 1.520
_exptl_crystal_description block
_exptl_crystal_F_000 1440
_exptl_crystal_size_max 0.140
_exptl_crystal_size_mid 0.130
_exptl_crystal_size_min 0.120
_refine_diff_density_max 0.241
_refine_diff_density_min -0.233
_refine_diff_density_rms 0.047
_refine_ls_extinction_coef .
_refine_ls_extinction_method none
_refine_ls_goodness_of_fit_ref 1.029
_refine_ls_hydrogen_treatment constr
_refine_ls_matrix_type full
_refine_ls_number_parameters 227
_refine_ls_number_reflns 2862
_refine_ls_number_restraints 0
_refine_ls_restrained_S_all 1.029
_refine_ls_R_factor_all 0.0517
_refine_ls_R_factor_gt 0.0410
_refine_ls_shift/su_max 0.001
_refine_ls_shift/su_mean 0.000
_refine_ls_structure_factor_coef Fsqd
_refine_ls_weighting_details 'w=1/[\s^2^(Fo^2^)+(0.0446P)^2^+2.0433P] where P=(Fo^2^+2Fc^2^)/3'
_refine_ls_weighting_scheme calc
_refine_ls_wR_factor_gt 0.0939
_refine_ls_wR_factor_ref 0.1010
_reflns_Friedel_coverage 0.000
_reflns_Friedel_fraction_full .
_reflns_Friedel_fraction_max .
_reflns_number_gt 2364
_reflns_number_total 2862
_reflns_threshold_expression 'I > 2\s(I)'
_cod_data_source_file suppl_j_ncrs-2020-0484_suppl.cif
_cod_data_source_block bz3-2CF3-4F-tong
_cod_original_sg_symbol_H-M 'C 2/c'
_cod_database_code 8104934
_shelx_space_group_comment
;
The symmetry employed for this shelxl refinement is uniquely defined
by the following loop, which should always be used as a source of
symmetry information in preference to the above space-group names.
They are only intended as comments.
;
_shelx_estimated_absorpt_t_min 0.982
_shelx_estimated_absorpt_t_max 0.985

loop_
_space_group_symop_operation_xyz
'x, y, z'
'-x, y, -z+1/2'
'x+1/2, y+1/2, z'
'-x+1/2, y+1/2, -z+1/2'
'-x, -y, -z'
'x, -y, z-1/2'
'-x+1/2, -y+1/2, -z'
'x+1/2, -y+1/2, z-1/2'

loop_
_atom_site_label
_atom_site_type_symbol
_atom_site_fract_x
_atom_site_fract_y
_atom_site_fract_z
_atom_site_U_iso_or_equiv
_atom_site_adp_type
_atom_site_occupancy
_atom_site_site_symmetry_order
_atom_site_calc_flag
_atom_site_refinement_flags_posn
_atom_site_refinement_flags_adp
_atom_site_refinement_flags_occupancy
_atom_site_disorder_assembly
_atom_site_disorder_group
C1 C 0.15858(12) 0.32258(13) 0.34683(13) 0.0216(4) Uani 1 1 d . . . . .
C2 C 0.13311(12) 0.40869(13) 0.38473(12) 0.0216(4) Uani 1 1 d . . . . .
C3 C 0.06355(12) 0.39118(13) 0.41445(13) 0.0244(4) Uani 1 1 d . . . . .
H3A H 0.002668 0.379568 0.351814 0.029 Uiso 1 1 calc R U . . .
H3B H 0.059398 0.447392 0.449029 0.029 Uiso 1 1 calc R U . . .
C4 C 0.09287(12) 0.30525(13) 0.48741(13) 0.0252(4) Uani 1 1 d . . . . .
H4A H 0.151509 0.318790 0.552337 0.030 Uiso 1 1 calc R U . . .
H4B H 0.046523 0.293022 0.503856 0.030 Uiso 1 1 calc R U . . .
C5 C 0.08278(12) 0.12699(14) 0.45434(14) 0.0271(4) Uani 1 1 d . . . . .
H5 H 0.063827 0.119032 0.500627 0.033 Uiso 1 1 calc R U . . .
C6 C 0.09002(12) 0.04824(14) 0.40523(14) 0.0275(4) Uani 1 1 d . . . . .
H6 H 0.076345 -0.012150 0.418954 0.033 Uiso 1 1 calc R U . . .
C7 C 0.11778(11) 0.05825(13) 0.33484(13) 0.0232(4) Uani 1 1 d . . . . .
C8 C 0.14015(11) 0.14734(13) 0.31668(13) 0.0226(4) Uani 1 1 d . . . . .
H8 H 0.160090 0.154448 0.271197 0.027 Uiso 1 1 calc R U . . .
C9 C 0.13271(11) 0.22752(13) 0.36722(12) 0.0211(4) Uani 1 1 d . . . . .
C10 C 0.10321(12) 0.21842(13) 0.43627(13) 0.0226(4) Uani 1 1 d . . . . .
C11 C 0.17173(12) 0.49206(13) 0.38675(13) 0.0234(4) Uani 1 1 d . . . . .
H11 H 0.211379 0.491860 0.362846 0.028 Uiso 1 1 calc R U . . .
C12 C 0.15803(11) 0.58469(13) 0.42303(13) 0.0224(4) Uani 1 1 d . . . . .
C13 C 0.13661(11) 0.66879(13) 0.36431(13) 0.0217(4) Uani 1 1 d . . . . .
C14 C 0.12213(11) 0.75452(14) 0.39928(13) 0.0239(4) Uani 1 1 d . . . . .
H14 H 0.107828 0.810213 0.359957 0.029 Uiso 1 1 calc R U . . .
C15 C 0.12959(12) 0.75459(13) 0.49395(14) 0.0243(4) Uani 1 1 d . . . . .
C16 C 0.15281(12) 0.67566(14) 0.55613(14) 0.0270(4) Uani 1 1 d . . . . .
H16 H 0.158728 0.678664 0.620505 0.032 Uiso 1 1 calc R U . . .
C17 C 0.16721(12) 0.59111(14) 0.52000(13) 0.0248(4) Uani 1 1 d . . . . .
H17 H 0.183564 0.536638 0.561494 0.030 Uiso 1 1 calc R U . . .
C18 C 0.12763(12) 0.66818(13) 0.26046(14) 0.0251(4) Uani 1 1 d . . . . .
C19 C 0.15224(14) -0.01821(14) 0.21971(15) 0.0314(5) Uani 1 1 d . . . . .
H19A H 0.110912 0.021932 0.161285 0.047 Uiso 1 1 calc R U . . .
H19B H 0.153713 -0.080884 0.194888 0.047 Uiso 1 1 calc R U . . .
H19C H 0.213632 0.008756 0.256636 0.047 Uiso 1 1 calc R U . . .
F1 F 0.11301(8) 0.83847(8) 0.52698(8) 0.0353(3) Uani 1 1 d . . . . .
F2 F 0.06892(7) 0.60081(8) 0.19533(8) 0.0320(3) Uani 1 1 d . . . . .
F3 F 0.20967(7) 0.65053(8) 0.27124(8) 0.0339(3) Uani 1 1 d . . . . .
F4 F 0.09746(8) 0.75128(8) 0.20967(8) 0.0329(3) Uani 1 1 d . . . . .
O1 O 0.19860(9) 0.33000(9) 0.30076(10) 0.0296(3) Uani 1 1 d . . . . .
O2 O 0.12024(9) -0.02482(9) 0.28854(10) 0.0289(3) Uani 1 1 d . . . . .

loop_
_atom_site_aniso_label
_atom_site_aniso_U_11
_atom_site_aniso_U_22
_atom_site_aniso_U_33
_atom_site_aniso_U_23
_atom_site_aniso_U_13
_atom_site_aniso_U_12
C1 0.0193(8) 0.0275(10) 0.0158(8) 0.0003(7) 0.0082(7) 0.0002(7)
C2 0.0202(9) 0.0271(11) 0.0165(8) 0.0013(7) 0.0094(8) 0.0017(7)
C3 0.0232(9) 0.0273(10) 0.0250(9) -0.0031(8) 0.0145(8) -0.0014(8)
C4 0.0256(10) 0.0334(11) 0.0223(9) -0.0016(8) 0.0168(8) -0.0025(8)
C5 0.0260(10) 0.0349(12) 0.0241(9) 0.0044(8) 0.0160(8) 0.0004(8)
C6 0.0281(10) 0.0259(10) 0.0297(10) 0.0045(8) 0.0165(9) -0.0002(8)
C7 0.0189(9) 0.0241(10) 0.0250(9) -0.0002(8) 0.0108(8) 0.0016(7)
C8 0.0196(9) 0.0300(11) 0.0201(8) 0.0015(8) 0.0119(8) 0.0009(8)
C9 0.0176(9) 0.0267(10) 0.0180(8) 0.0008(7) 0.0092(8) 0.0008(7)
C10 0.0192(9) 0.0294(11) 0.0166(8) 0.0014(7) 0.0082(7) 0.0000(8)
C11 0.0222(9) 0.0286(11) 0.0206(8) 0.0010(8) 0.0124(8) 0.0010(8)
C12 0.0176(9) 0.0275(10) 0.0234(9) -0.0011(8) 0.0119(8) -0.0023(7)
C13 0.0164(8) 0.0273(10) 0.0233(9) -0.0016(8) 0.0120(8) -0.0038(7)
C14 0.0220(9) 0.0259(10) 0.0268(9) 0.0009(8) 0.0152(8) -0.0013(8)
C15 0.0226(9) 0.0238(10) 0.0295(9) -0.0047(8) 0.0162(8) -0.0014(8)
C16 0.0273(10) 0.0340(12) 0.0231(9) -0.0033(8) 0.0159(8) -0.0036(8)
C17 0.0223(9) 0.0295(11) 0.0216(9) 0.0022(8) 0.0112(8) -0.0017(8)
C18 0.0242(9) 0.0264(11) 0.0278(9) 0.0001(8) 0.0161(8) -0.0013(8)
C19 0.0382(11) 0.0295(11) 0.0332(10) -0.0014(9) 0.0239(10) 0.0017(9)
F1 0.0464(7) 0.0302(7) 0.0381(6) -0.0056(5) 0.0287(6) 0.0026(5)
F2 0.0366(6) 0.0335(7) 0.0247(5) -0.0060(5) 0.0160(5) -0.0074(5)
F3 0.0301(6) 0.0479(7) 0.0346(6) 0.0017(5) 0.0247(5) 0.0020(5)
F4 0.0443(7) 0.0301(7) 0.0298(6) 0.0056(5) 0.0238(5) 0.0030(5)
O1 0.0384(8) 0.0309(8) 0.0320(7) -0.0009(6) 0.0273(6) -0.0026(6)
O2 0.0340(8) 0.0244(7) 0.0360(7) -0.0018(6) 0.0241(7) -0.0002(6)

loop_
_atom_type_symbol
_atom_type_description
_atom_type_scat_dispersion_real
_atom_type_scat_dispersion_imag
_atom_type_scat_source
C C 0.0033 0.0016 'International Tables Vol C Tables 4.2.6.8 and 6.1.1.4'
H H 0.0000 0.0000 'International Tables Vol C Tables 4.2.6.8 and 6.1.1.4'
O O 0.0106 0.0060 'International Tables Vol C Tables 4.2.6.8 and 6.1.1.4'
F F 0.0171 0.0103 'International Tables Vol C Tables 4.2.6.8 and 6.1.1.4'

loop_
_geom_angle_atom_site_label_1
_geom_angle_atom_site_label_2
_geom_angle_atom_site_label_3
_geom_angle
_geom_angle_site_symmetry_1
_geom_angle_site_symmetry_3
O1 C1 C9 121.32(15) . .
O1 C1 C2 121.64(16) . .
C9 C1 C2 117.04(14) . .
C11 C2 C1 117.75(15) . .
C11 C2 C3 126.82(16) . .
C1 C2 C3 115.42(15) . .
C2 C3 C4 110.24(14) . .
C2 C3 H3A 109.6 . .
C4 C3 H3A 109.6 . .
C2 C3 H3B 109.6 . .
C4 C3 H3B 109.6 . .
H3A C3 H3B 108.1 . .
C10 C4 C3 110.11(14) . .
C10 C4 H4A 109.6 . .
C3 C4 H4A 109.6 . .
C10 C4 H4B 109.6 . .
C3 C4 H4B 109.6 . .
H4A C4 H4B 108.2 . .
C6 C5 C10 121.40(16) . .
C6 C5 H5 119.3 . .
C10 C5 H5 119.3 . .
C5 C6 C7 120.47(18) . .
C5 C6 H6 119.8 . .
C7 C6 H6 119.8 . .
O2 C7 C8 125.00(15) . .
O2 C7 C6 115.38(16) . .
C8 C7 C6 119.62(16) . .
C7 C8 C9 119.61(15) . .
C7 C8 H8 120.2 . .
C9 C8 H8 120.2 . .
C10 C9 C8 121.15(16) . .
C10 C9 C1 120.64(15) . .
C8 C9 C1 118.20(14) . .
C5 C10 C9 117.72(16) . .
C5 C10 C4 121.69(15) . .
C9 C10 C4 120.58(16) . .
C2 C11 C12 126.68(15) . .
C2 C11 H11 116.7 . .
C12 C11 H11 116.7 . .
C13 C12 C17 117.35(16) . .
C13 C12 C11 122.53(15) . .
C17 C12 C11 120.12(16) . .
C14 C13 C12 121.32(15) . .
C14 C13 C18 118.14(16) . .
C12 C13 C18 120.54(15) . .
C15 C14 C13 117.95(17) . .
C15 C14 H14 121.0 . .
C13 C14 H14 121.0 . .
C16 C15 F1 118.65(15) . .
C16 C15 C14 123.49(17) . .
F1 C15 C14 117.86(16) . .
C15 C16 C17 117.61(16) . .
C15 C16 H16 121.2 . .
C17 C16 H16 121.2 . .
C16 C17 C12 122.22(17) . .
C16 C17 H17 118.9 . .
C12 C17 H17 118.9 . .
F4 C18 F2 106.58(14) . .
F4 C18 F3 106.22(13) . .
F2 C18 F3 105.95(13) . .
F4 C18 C13 112.95(14) . .
F2 C18 C13 112.80(14) . .
F3 C18 C13 111.82(14) . .
O2 C19 H19A 109.5 . .
O2 C19 H19B 109.5 . .
H19A C19 H19B 109.5 . .
O2 C19 H19C 109.5 . .
H19A C19 H19C 109.5 . .
H19B C19 H19C 109.5 . .
C7 O2 C19 117.06(14) . .

loop_
_geom_bond_atom_site_label_1
_geom_bond_atom_site_label_2
_geom_bond_distance
_geom_bond_site_symmetry_2
C1 O1 1.224(2) .
C1 C9 1.487(2) .
C1 C2 1.499(2) .
C2 C11 1.333(2) .
C2 C3 1.509(2) .
C3 C4 1.524(2) .
C3 H3A 0.9700 .
C3 H3B 0.9700 .
C4 C10 1.504(2) .
C4 H4A 0.9700 .
C4 H4B 0.9700 .
C5 C6 1.374(3) .
C5 C10 1.392(3) .
C5 H5 0.9300 .
C6 C7 1.397(2) .
C6 H6 0.9300 .
C7 O2 1.371(2) .
C7 C8 1.375(3) .
C8 C9 1.404(2) .
C8 H8 0.9300 .
C9 C10 1.399(2) .
C11 C12 1.476(2) .
C11 H11 0.9300 .
C12 C13 1.400(2) .
C12 C17 1.400(2) .
C13 C14 1.388(2) .
C13 C18 1.503(2) .
C14 C15 1.376(2) .
C14 H14 0.9300 .
C15 C16 1.364(3) .
C15 F1 1.366(2) .
C16 C17 1.382(3) .
C16 H16 0.9300 .
C17 H17 0.9300 .
C18 F4 1.334(2) .
C18 F2 1.340(2) .
C18 F3 1.3477(19) .
C19 O2 1.427(2) .
C19 H19A 0.9600 .
C19 H19B 0.9600 .
C19 H19C 0.9600 .

loop_
_geom_hbond_atom_site_label_D
_geom_hbond_atom_site_label_H
_geom_hbond_atom_site_label_A
_geom_hbond_distance_DH
_geom_hbond_distance_HA
_geom_hbond_distance_DA
_geom_hbond_angle_DHA
_geom_hbond_site_symmetry_A
_geom_hbond_publ_flag
C19 H19C F3 0.96 2.54 3.292(2) 135.3 4_545 yes
C19 H19B F4 0.96 2.59 3.337(2) 134.5 1_545 yes
C16 H16 O1 0.93 2.44 3.364(2) 170.1 6_566 yes
C14 H14 O2 0.93 2.61 3.508(2) 163.0 1_565 yes
C6 H6 F1 0.93 2.52 3.376(2) 153.7 1_545 yes

loop_
_geom_torsion_atom_site_label_1
_geom_torsion_atom_site_label_2
_geom_torsion_atom_site_label_3
_geom_torsion_atom_site_label_4
_geom_torsion
_geom_torsion_site_symmetry_1
_geom_torsion_site_symmetry_2
_geom_torsion_site_symmetry_3
_geom_torsion_site_symmetry_4
O1 C1 C2 C11 -13.7(3) . . . .
C9 C1 C2 C11 166.55(15) . . . .
O1 C1 C2 C3 164.89(16) . . . .
C9 C1 C2 C3 -14.9(2) . . . .
C11 C2 C3 C4 -132.06(19) . . . .
C1 C2 C3 C4 49.50(19) . . . .
C2 C3 C4 C10 -57.05(19) . . . .
C10 C5 C6 C7 -0.4(3) . . . .
C5 C6 C7 O2 -178.39(16) . . . .
C5 C6 C7 C8 1.6(3) . . . .
O2 C7 C8 C9 178.48(15) . . . .
C6 C7 C8 C9 -1.5(3) . . . .
C7 C8 C9 C10 0.2(3) . . . .
C7 C8 C9 C1 179.25(15) . . . .
O1 C1 C9 C10 167.90(17) . . . .
C2 C1 C9 C10 -12.4(2) . . . .
O1 C1 C9 C8 -11.1(2) . . . .
C2 C1 C9 C8 168.64(15) . . . .
C6 C5 C10 C9 -0.8(3) . . . .
C6 C5 C10 C4 178.26(17) . . . .
C8 C9 C10 C5 0.9(3) . . . .
C1 C9 C10 C5 -178.06(15) . . . .
C8 C9 C10 C4 -178.20(15) . . . .
C1 C9 C10 C4 2.8(3) . . . .
C3 C4 C10 C5 -146.86(16) . . . .
C3 C4 C10 C9 32.2(2) . . . .
C1 C2 C11 C12 -178.62(15) . . . .
C3 C2 C11 C12 3.0(3) . . . .
C2 C11 C12 C13 -131.13(19) . . . .
C2 C11 C12 C17 49.5(3) . . . .
C17 C12 C13 C14 -2.0(2) . . . .
C11 C12 C13 C14 178.61(16) . . . .
C17 C12 C13 C18 178.68(15) . . . .
C11 C12 C13 C18 -0.7(2) . . . .
C12 C13 C14 C15 0.1(2) . . . .
C18 C13 C14 C15 179.42(15) . . . .
C13 C14 C15 C16 1.8(3) . . . .
C13 C14 C15 F1 -178.38(15) . . . .
F1 C15 C16 C17 178.58(15) . . . .
C14 C15 C16 C17 -1.6(3) . . . .
C15 C16 C17 C12 -0.5(3) . . . .
C13 C12 C17 C16 2.2(2) . . . .
C11 C12 C17 C16 -178.37(16) . . . .
C14 C13 C18 F4 -6.0(2) . . . .
C12 C13 C18 F4 173.32(15) . . . .
C14 C13 C18 F2 -126.96(17) . . . .
C12 C13 C18 F2 52.4(2) . . . .
C14 C13 C18 F3 113.74(17) . . . .
C12 C13 C18 F3 -66.9(2) . . . .
C8 C7 O2 C19 2.7(2) . . . .
C6 C7 O2 C19 -177.27(16) . . . .
